data_7703849
loop_
_publ_author_name
'Tsurui, Makoto'
'Kitagawa, Yuichi'
'Fushimi, Koji'
'Gon, Masayuki'
'Tanaka, Kazuo'
'Hasegawa, Yasuchika'

_publ_section_title
;
 Electronic strain effect on Eu(iii) complexes for enhanced circularly
 polarized luminescence.
;
_journal_issue 16
_journal_name_full 'Dalton transactions (Cambridge, England : 2003)'
_journal_page_first 5352
_journal_page_last 5361
_journal_paper_doi 10.1039/d0dt00699h
_journal_volume 49
_journal_year 2020
_chemical_absolute_configuration ad
_chemical_formula_moiety 'C33 H31 F18 Gd N2 O8 P2'
_chemical_formula_sum 'C33 H31 F18 Gd N2 O8 P2'
_chemical_formula_weight 1144.79
_space_group_crystal_system monoclinic
_space_group_IT_number 4
_space_group_name_Hall 'P 2yb'
_space_group_name_H-M_alt 'P 1 21 1'
_atom_sites_solution_hydrogens geom
_audit_creation_method SHELXL-2018/3
_audit_update_record
;
2020-01-28 deposited with the CCDC.	2020-03-24 downloaded from the CCDC.
;
_cell_angle_alpha 90
_cell_angle_beta 93.4630(10)
_cell_angle_gamma 90
_cell_formula_units_Z 4
_cell_length_a 11.6565(2)
_cell_length_b 19.2883(3)
_cell_length_c 20.1991(3)
_cell_measurement_reflns_used 63823
_cell_measurement_temperature 123.15
_cell_measurement_theta_max 29.5760
_cell_measurement_theta_min 2.0350
_cell_volume 4533.15(12)
_computing_structure_refinement 'SHELXL-2018/3 (Sheldrick, 2018)'
_computing_structure_solution 'SHELXT 2018/2 (Sheldrick, 2018)'
_diffrn_ambient_temperature 123.15
_diffrn_measured_fraction_theta_full 0.999
_diffrn_measured_fraction_theta_max 0.934
_diffrn_measurement_device_type 'XtaLAB AFC11 (RCD3): quarter-chi single'
_diffrn_radiation_type MoK\a
_diffrn_radiation_wavelength 0.71073
_diffrn_reflns_av_R_equivalents 0.0413
_diffrn_reflns_av_unetI/netI 0.0266
_diffrn_reflns_Laue_measured_fraction_full 0.999
_diffrn_reflns_Laue_measured_fraction_max 0.934
_diffrn_reflns_limit_h_max 15
_diffrn_reflns_limit_h_min -15
_diffrn_reflns_limit_k_max 25
_diffrn_reflns_limit_k_min -26
_diffrn_reflns_limit_l_max 27
_diffrn_reflns_limit_l_min -27
_diffrn_reflns_number 127032
_diffrn_reflns_point_group_measured_fraction_full 0.999
_diffrn_reflns_point_group_measured_fraction_max 0.909
_diffrn_reflns_theta_full 25.242
_diffrn_reflns_theta_max 29.378
_diffrn_reflns_theta_min 2.020
_diffrn_source 'Rotating-anode X-ray tube (dual wavelength)'
_exptl_absorpt_coefficient_mu 1.654
_exptl_absorpt_correction_T_max 1.00000
_exptl_absorpt_correction_T_min 0.68409
_exptl_absorpt_correction_type multi-scan
_exptl_absorpt_process_details
'CrysAlisPro 1.171.40.45a (Rigaku Oxford Diffraction, 2019) Empirical absorption correction using spherical harmonics, implemented in SCALE3 ABSPACK scaling algorithm.'
_exptl_crystal_colour yellow
_exptl_crystal_density_diffrn 1.677
_exptl_crystal_description prism
_exptl_crystal_F_000 2252
_exptl_crystal_size_max 0.467
_exptl_crystal_size_mid 0.361
_exptl_crystal_size_min 0.220
_refine_diff_density_max 1.831
_refine_diff_density_min -0.609
_refine_diff_density_rms 0.095
_refine_ls_abs_structure_details
;
 Flack x determined using 9470 quotients [(I+)-(I-)]/[(I+)+(I-)]
 (Parsons, Flack and Wagner, Acta Cryst. B69 (2013) 249-259).
;
_refine_ls_abs_structure_Flack -0.006(3)
_refine_ls_extinction_method none
_refine_ls_goodness_of_fit_ref 1.031
_refine_ls_hydrogen_treatment constr
_refine_ls_matrix_type full
_refine_ls_number_parameters 1437
_refine_ls_number_reflns 22700
_refine_ls_number_restraints 1119
_refine_ls_restrained_S_all 1.076
_refine_ls_R_factor_all 0.0432
_refine_ls_R_factor_gt 0.0395
_refine_ls_shift/su_max 0.001
_refine_ls_shift/su_mean 0.000
_refine_ls_structure_factor_coef Fsqd
_refine_ls_weighting_details 'w=1/[\s^2^(Fo^2^)+(0.0570P)^2^+6.9472P] where P=(Fo^2^+2Fc^2^)/3'
_refine_ls_weighting_scheme calc
_refine_ls_wR_factor_gt 0.1039
_refine_ls_wR_factor_ref 0.1070
_reflns_Friedel_coverage 0.893
_reflns_Friedel_fraction_full 0.999
_reflns_Friedel_fraction_max 0.883
_reflns_number_gt 21134
_reflns_number_total 22700
_reflns_threshold_expression 'I > 2\s(I)'
_cod_data_source_file d0dt00699h2.cif
_cod_data_source_block GdhfaRR-B2QPO
_cod_depositor_comments 'Adding full bibliography for 7703848--7703853.cif.'
_cod_original_sg_symbol_H-M 'P 21'
_cod_database_code 7703849
_shelx_shelxl_version_number 2018/3
_shelx_space_group_comment
;
The symmetry employed for this shelxl refinement is uniquely defined
by the following loop, which should always be used as a source of
symmetry information in preference to the above space-group names.
They are only intended as comments.
;

loop_
_space_group_symop_operation_xyz
'x, y, z'
'-x, y+1/2, -z'

loop_
_atom_site_label
_atom_site_type_symbol
_atom_site_fract_x
_atom_site_fract_y
_atom_site_fract_z
_atom_site_U_iso_or_equiv
_atom_site_adp_type
_atom_site_occupancy
_atom_site_site_symmetry_order
_atom_site_calc_flag
_atom_site_refinement_flags_posn
_atom_site_refinement_flags_adp
_atom_site_refinement_flags_occupancy
_atom_site_disorder_assembly
_atom_site_disorder_group
Gd01 Gd 0.12426(2) 0.27088(2) 0.34890(2) 0.03113(7) Uani 1 1 d . . . . .
Gd02 Gd 0.37384(3) 0.74535(2) 0.15714(2) 0.04046(9) Uani 1 1 d . . . . .
P003 P -0.02486(12) 0.42121(8) 0.40101(7) 0.0289(3) Uani 1 1 d . . . . .
P004 P 0.22454(13) 0.35853(9) 0.50475(8) 0.0343(3) Uani 1 1 d . . . . .
P005 P 0.58864(18) 0.62501(10) 0.08800(9) 0.0462(4) Uani 1 1 d . . . . .
P006 P 0.2745(2) 0.6209(2) 0.02563(15) 0.0878(10) Uani 1 1 d . U . . .
O007 O -0.0408(4) 0.2061(3) 0.3096(2) 0.0405(10) Uani 1 1 d . . . . .
O008 O 0.3272(5) 0.8126(3) 0.2521(2) 0.0432(12) Uani 1 1 d . U . . .
O009 O 0.4258(5) 0.6791(3) 0.2543(3) 0.0474(12) Uani 1 1 d . U . . .
N00A N -0.0644(4) 0.4820(3) 0.5151(2) 0.0333(10) Uani 1 1 d . . . . .
O00B O 0.1712(5) 0.2057(3) 0.2531(2) 0.0394(11) Uani 1 1 d . . . . .
O00C O -0.0140(4) 0.3447(3) 0.3861(2) 0.0340(9) Uani 1 1 d . . . . .
O00D O 0.2187(6) 0.8201(4) 0.1233(3) 0.0613(15) Uani 1 1 d . U . . .
C00E C -0.0527(6) 0.4970(3) 0.5800(3) 0.0364(13) Uani 1 1 d . . . . .
O00F O 0.5194(6) 0.6769(5) 0.1212(3) 0.078(2) Uani 1 1 d . . . . .
O00G O 0.0666(5) 0.3385(3) 0.2536(2) 0.0472(13) Uani 1 1 d . . . . .
O00H O 0.2027(6) 0.6939(3) 0.1966(3) 0.0553(13) Uani 1 1 d . U . . .
O00I O 0.2923(5) 0.3202(3) 0.3069(3) 0.0460(12) Uani 1 1 d . . . . .
O00J O 0.0514(4) 0.2102(3) 0.4406(2) 0.0363(10) Uani 1 1 d . . . . .
F00K F 0.4845(6) 0.4073(3) 0.2948(4) 0.0851(19) Uani 1 1 d . . . . .
O00L O 0.2785(4) 0.1972(3) 0.3860(2) 0.0363(10) Uani 1 1 d . . . . .
O00M O 0.2116(4) 0.3391(3) 0.4331(2) 0.0396(10) Uani 1 1 d . . . . .
C00N C 0.0092(5) 0.4387(3) 0.4895(3) 0.0314(11) Uani 1 1 d . . . . .
F00O F -0.1792(5) 0.1228(5) 0.2346(3) 0.087(2) Uani 1 1 d . . . . .
F00P F 0.0270(7) 0.1441(5) 0.5563(3) 0.093(2) Uani 1 1 d . . . . .
F00Q F 0.3130(14) 0.9175(7) 0.3493(9) 0.081(4) Uani 0.626(5) 1 d . U P A 1
O00R O 0.4387(7) 0.8111(4) 0.0666(3) 0.0717(17) Uani 1 1 d D U . . .
F00S F 0.3338(7) 0.1520(6) 0.1732(6) 0.139(4) Uani 1 1 d . . . . .
O00T O 0.2970(6) 0.6782(5) 0.0711(4) 0.081(2) Uani 1 1 d . . . . .
F00U F 0.0377(11) 0.4499(4) 0.1786(3) 0.128(4) Uani 1 1 d . . . . .
F00V F 0.1750(7) 0.1038(3) 0.1600(4) 0.090(2) Uani 1 1 d . . . . .
C00W C -0.0335(9) 0.5244(5) 0.7152(4) 0.060(2) Uani 1 1 d . . . . .
H00W H -0.029095 0.532971 0.760624 0.071 Uiso 1 1 calc R U . . .
C00X C -0.1197(8) 0.5564(4) 0.6755(4) 0.0507(18) Uani 1 1 d . . . . .
H00X H -0.171492 0.586041 0.694407 0.061 Uiso 1 1 calc R U . . .
F00Y F 0.0807(10) 0.3984(4) 0.0928(3) 0.122(4) Uani 1 1 d . . . . .
F00Z F -0.0785(9) 0.2298(4) 0.5534(3) 0.117(3) Uani 1 1 d . . . . .
N010 N 0.1136(5) 0.4234(3) 0.5941(3) 0.0433(13) Uani 1 1 d . . . . .
F011 F 0.4196(8) 0.3577(6) 0.2051(4) 0.133(4) Uani 1 1 d . . . . .
N012 N 0.5976(8) 0.5559(3) -0.0215(4) 0.064(2) Uani 1 1 d . . . . .
C013 C -0.1729(6) 0.4473(5) 0.3787(3) 0.0482(17) Uani 1 1 d . . . . .
F014 F 0.4057(7) 0.1158(7) 0.4621(5) 0.153(5) Uani 1 1 d . . . . .
F015 F 0.2262(13) 0.1755(5) 0.0897(4) 0.168(6) Uani 1 1 d . . . . .
C016 C 0.4460(8) 0.1324(7) 0.4050(6) 0.073(3) Uani 1 1 d . . . . .
O017 O 0.5448(6) 0.8020(5) 0.1968(3) 0.075(2) Uani 1 1 d . U . . .
C018 C 0.1026(5) 0.4104(3) 0.5300(3) 0.0314(11) Uani 1 1 d . . . . .
F019 F -0.2862(7) 0.1989(6) 0.2732(5) 0.153(5) Uani 1 1 d . . . . .
C01A C -0.1198(6) 0.1757(4) 0.3367(4) 0.0471(17) Uani 1 1 d . . . . .
C01B C 0.2300(7) 0.2844(4) 0.5580(4) 0.0544(18) Uani 1 1 d . . . . .
H01A H 0.161757 0.257076 0.549563 0.082 Uiso 1 1 calc R U . . .
H01B H 0.234857 0.299229 0.603397 0.082 Uiso 1 1 calc R U . . .
H01C H 0.296237 0.256929 0.549484 0.082 Uiso 1 1 calc R U . . .
C01C C 0.0442(8) 0.4811(5) 0.6899(4) 0.061(2) Uani 1 1 d . . . . .
H01D H 0.102210 0.461385 0.717427 0.074 Uiso 1 1 calc R U . . .
C01D C 0.2287(9) 0.1635(5) 0.1525(4) 0.057(2) Uani 1 1 d . . . . .
C01E C 0.0707(6) 0.4751(3) 0.3580(3) 0.0384(13) Uani 1 1 d . . . . .
H01E H 0.148736 0.463792 0.371855 0.058 Uiso 1 1 calc R U . . .
H01F H 0.056216 0.522872 0.367965 0.058 Uiso 1 1 calc R U . . .
H01G H 0.058647 0.467650 0.311122 0.058 Uiso 1 1 calc R U . . .
C01F C -0.1283(6) 0.5444(4) 0.6082(4) 0.0422(15) Uani 1 1 d . . . . .
H01H H -0.183731 0.567419 0.581368 0.051 Uiso 1 1 calc R U . . .
C01G C 0.3941(8) 0.2997(5) 0.3057(4) 0.0537(19) Uani 1 1 d . . . . .
C01H C 0.2638(12) 0.8583(10) 0.3526(7) 0.045(3) Uani 0.626(5) 1 d . U P A 1
F01I F -0.1492(8) 0.1294(6) 0.5337(4) 0.144(4) Uani 1 1 d . . . . .
F01J F 0.4324(11) 0.0775(5) 0.3685(6) 0.153(5) Uani 1 1 d . . . . .
C01K C 0.0363(6) 0.4660(4) 0.6210(3) 0.0396(14) Uani 1 1 d . . . . .
C01L C 0.3826(6) 0.1957(4) 0.3746(4) 0.0461(16) Uani 1 1 d . . . . .
F01M F -0.2801(7) 0.1002(6) 0.3147(5) 0.138(4) Uani 1 1 d . . . . .
C01N C 0.3209(9) 0.8011(6) 0.3122(5) 0.036(2) Uani 0.626(5) 1 d . U P A 1
F01O F 0.5694(8) 0.3216(5) 0.2559(6) 0.147(4) Uani 1 1 d . . . . .
F01P F 0.4002(16) 0.6222(9) 0.4153(6) 0.110(6) Uani 0.626(5) 1 d . U P A 1
C01Q C 0.3563(6) 0.4094(4) 0.5200(3) 0.0448(15) Uani 1 1 d . . . . .
C01R C 0.6512(12) 0.4897(5) -0.1165(5) 0.076(3) Uani 1 1 d . . . . .
H01R H 0.725414 0.484686 -0.097572 0.091 Uiso 1 1 calc R U . . .
C01S C -0.2174(7) 0.1512(7) 0.2889(5) 0.072(3) Uani 1 1 d . . . . .
C01T C -0.0444(6) 0.1821(3) 0.4493(3) 0.0408(14) Uani 1 1 d . . . . .
C01U C -0.1959(8) 0.5249(5) 0.3819(4) 0.060(2) Uani 1 1 d . . . . .
H01I H -0.188872 0.539963 0.427269 0.090 Uiso 1 1 calc R U . . .
H01J H -0.272106 0.534424 0.363567 0.090 Uiso 1 1 calc R U . . .
H01K H -0.141043 0.549156 0.356913 0.090 Uiso 1 1 calc R U . . .
N01V N 0.3703(10) 0.5651(5) -0.0747(4) 0.083(3) Uani 1 1 d . . . . .
F01W F 0.2689(12) 0.8479(6) 0.4160(4) 0.085(3) Uani 0.626(5) 1 d . U P A 1
C01X C -0.0667(9) 0.1701(5) 0.5230(4) 0.061(2) Uani 1 1 d . . . . .
F01Y F 0.0932(12) 0.9012(9) 0.0488(7) 0.113(3) Uani 0.626(5) 1 d . U P A 1
C01Z C 0.4435(7) 0.2417(6) 0.3373(4) 0.058(2) Uani 1 1 d . . . . .
H01Z H 0.521403 0.233516 0.333209 0.070 Uiso 1 1 calc R U . . .
F020 F 0.378(3) 0.5646(9) 0.3246(11) 0.198(9) Uani 0.626(5) 1 d . U P A 1
F022 F 0.5580(5) 0.1442(6) 0.4165(5) 0.127(4) Uani 1 1 d . . . . .
C023 C 0.4547(13) 0.5348(5) -0.1096(5) 0.078(3) Uani 1 1 d . . . . .
C024 C -0.1269(7) 0.1627(5) 0.4046(4) 0.057(2) Uani 1 1 d . . . . .
H024 H -0.191203 0.139904 0.418936 0.068 Uiso 1 1 calc R U . . .
C025 C 0.1738(7) 0.2208(4) 0.1935(3) 0.0441(16) Uani 1 1 d . . . . .
F026 F -0.0836(11) 0.3822(6) 0.1395(6) 0.155(4) Uani 1 1 d . . . . .
C027 C 0.3856(7) 0.4240(6) 0.5950(4) 0.069(3) Uani 1 1 d . . . . .
H02E H 0.324245 0.449917 0.612790 0.103 Uiso 1 1 calc R U . . .
H02F H 0.455580 0.450267 0.600046 0.103 Uiso 1 1 calc R U . . .
H02G H 0.395103 0.380865 0.618380 0.103 Uiso 1 1 calc R U . . .
C028 C 0.553(2) 0.8561(10) -0.0142(9) 0.110(3) Uani 0.626(5) 1 d D U P A 1
C029 C 0.6260(14) 0.4639(5) -0.1743(6) 0.079(4) Uani 1 1 d . . . . .
H029 H 0.679728 0.437294 -0.195209 0.095 Uiso 1 1 calc R U . . .
C02A C 0.3544(12) 0.7411(9) 0.3462(6) 0.055(3) Uani 0.626(5) 1 d . U P A 1
H02A H 0.345580 0.738191 0.391561 0.066 Uiso 0.626(5) 1 calc R U P A 1
C02B C -0.1923(6) 0.4224(5) 0.3053(4) 0.054(2) Uani 1 1 d . . . . .
H02H H -0.150631 0.452040 0.277001 0.080 Uiso 1 1 calc R U . . .
H02I H -0.272736 0.424332 0.292142 0.080 Uiso 1 1 calc R U . . .
H02J H -0.165316 0.375632 0.301557 0.080 Uiso 1 1 calc R U . . .
C02C C 0.0356(15) 0.3939(6) 0.1523(5) 0.092(4) Uani 1 1 d . . . . .
C02D C 0.3404(11) 0.4774(7) 0.4828(7) 0.097(4) Uani 1 1 d . . . . .
H02K H 0.321340 0.468074 0.436727 0.146 Uiso 1 1 calc R U . . .
H02L H 0.410353 0.503698 0.487130 0.146 Uiso 1 1 calc R U . . .
H02M H 0.279421 0.503369 0.500875 0.146 Uiso 1 1 calc R U . . .
C02E C 0.4669(9) 0.3492(7) 0.2629(5) 0.075(3) Uani 1 1 d . . . . .
C02F C 0.0857(9) 0.3335(4) 0.1929(4) 0.053(2) Uani 1 1 d . . . . .
C02G C 0.4033(9) 0.5892(5) -0.0146(4) 0.060(2) Uani 1 1 d . . . . .
C02H C 0.4015(15) 0.6847(9) 0.3128(7) 0.069(4) Uani 0.626(5) 1 d . U P A 1
C02I C 0.1377(8) 0.2807(5) 0.1602(3) 0.055(2) Uani 1 1 d . . . . .
H02N H 0.148970 0.285122 0.115216 0.066 Uiso 1 1 calc R U . . .
C02J C 0.5194(9) 0.5876(4) 0.0116(4) 0.053(2) Uani 1 1 d . . . . .
C02K C 0.5359(17) 0.8354(8) 0.0565(7) 0.073(2) Uani 0.626(5) 1 d D U P A 1
C02L C 0.1080(15) 0.7126(9) 0.2021(11) 0.075(3) Uani 0.626(5) 1 d D U P A 1
F02M F 0.6041(17) 0.8070(7) -0.0449(6) 0.151(5) Uani 0.626(5) 1 d D U P A 1
C02N C 0.6827(15) 0.5917(8) 0.2081(6) 0.114(6) Uani 1 1 d . . . . .
H02B H 0.694516 0.640172 0.200267 0.170 Uiso 1 1 calc R U . . .
H02C H 0.754598 0.570419 0.222086 0.170 Uiso 1 1 calc R U . . .
H02D H 0.629316 0.586051 0.242064 0.170 Uiso 1 1 calc R U . . .
C02O C 0.6337(17) 0.5567(6) 0.1431(7) 0.116(6) Uani 1 1 d . . . . .
C02P C 0.4538(7) 0.3693(7) 0.4917(6) 0.085(4) Uani 1 1 d . . . . .
H02O H 0.460329 0.324664 0.512586 0.127 Uiso 1 1 calc R U . . .
H02P H 0.524363 0.394394 0.499677 0.127 Uiso 1 1 calc R U . . .
H02Q H 0.438322 0.363423 0.444789 0.127 Uiso 1 1 calc R U . . .
F02Q F 0.0136(16) 0.6079(11) 0.2064(12) 0.140(5) Uani 0.626(5) 1 d . U P A 1
F02R F -0.0217(16) 0.8451(10) 0.0663(9) 0.138(4) Uani 0.626(5) 1 d . U P A 1
C02S C 0.023(3) 0.6714(18) 0.2399(19) 0.114(4) Uani 0.626(5) 1 d D U P A 1
F02T F 0.515(2) 0.5909(16) 0.3541(11) 0.178(9) Uani 0.626(5) 1 d . U P A 1
C02U C 0.6319(19) 0.8460(10) 0.1011(9) 0.082(3) Uani 0.626(5) 1 d . U P A 1
H02U H 0.699472 0.863703 0.085563 0.099 Uiso 0.626(5) 1 calc R U P A 1
F02V F 0.0158(18) 0.9243(10) 0.1396(8) 0.140(5) Uani 0.626(5) 1 d . U P A 1
F02W F 0.5991(15) 0.9168(6) -0.0206(6) 0.132(4) Uani 0.626(5) 1 d D U P A 1
C02X C 0.0528(15) 0.7703(11) 0.1726(9) 0.082(3) Uani 0.626(5) 1 d D U P A 1
H02X H -0.025388 0.776846 0.176930 0.098 Uiso 0.626(5) 1 calc R U P A 1
C02Y C 0.6271(13) 0.8305(10) 0.1677(7) 0.081(3) Uani 0.626(5) 1 d D U P A 1
F02Z F 0.4488(15) 0.8660(9) -0.0496(7) 0.141(4) Uani 0.626(5) 1 d D U P A 1
F030 F 0.1582(9) 0.8657(8) 0.3333(7) 0.101(5) Uani 0.626(5) 1 d . U P A 1
C031 C 0.5678(11) 0.5261(4) -0.0806(4) 0.063(3) Uani 1 1 d . . . . .
C032 C 0.7198(15) 0.6654(8) 0.0629(7) 0.117(6) Uani 1 1 d . . . . .
H03A H 0.701625 0.697672 0.027652 0.176 Uiso 1 1 calc R U . . .
H03B H 0.770591 0.630350 0.047738 0.176 Uiso 1 1 calc R U . . .
H03C H 0.756643 0.689398 0.099974 0.176 Uiso 1 1 calc R U . . .
C033 C 0.713(2) 0.5056(9) 0.1228(8) 0.193(14) Uani 1 1 d . . . . .
H03D H 0.679806 0.480806 0.085176 0.289 Uiso 1 1 calc R U . . .
H03E H 0.730243 0.473797 0.158590 0.289 Uiso 1 1 calc R U . . .
H03F H 0.782581 0.527925 0.110988 0.289 Uiso 1 1 calc R U . . .
C034 C 0.510(2) 0.5227(8) 0.1620(7) 0.161(10) Uani 1 1 d . . . . .
H03G H 0.455681 0.559065 0.168013 0.242 Uiso 1 1 calc R U . . .
H03H H 0.521191 0.496415 0.202241 0.242 Uiso 1 1 calc R U . . .
H03I H 0.482025 0.492753 0.126699 0.242 Uiso 1 1 calc R U . . .
C035 C -0.2536(6) 0.4073(6) 0.4214(4) 0.062(2) Uani 1 1 d . . . . .
H03N H -0.222548 0.362068 0.430791 0.092 Uiso 1 1 calc R U . . .
H03O H -0.327478 0.402951 0.398045 0.092 Uiso 1 1 calc R U . . .
H03P H -0.261725 0.431845 0.462206 0.092 Uiso 1 1 calc R U . . .
F036 F -0.0681(13) 0.6825(9) 0.2542(12) 0.136(4) Uani 0.626(5) 1 d . U P A 1
C037 C 0.1157(15) 0.8194(11) 0.1357(9) 0.078(3) Uani 0.626(5) 1 d D U P A 1
C039 C 0.441(3) 0.6257(14) 0.3573(12) 0.109(7) Uani 0.626(5) 1 d . U P A 1
C03D C 0.5134(19) 0.4764(6) -0.2065(6) 0.112(6) Uani 1 1 d . . . . .
H03J H 0.499197 0.461530 -0.250052 0.134 Uiso 1 1 calc R U . . .
C03F C 0.2195(15) 0.5506(11) 0.0603(11) 0.151(5) Uani 1 1 d . U . . .
H03K H 0.269078 0.536247 0.097488 0.226 Uiso 1 1 calc R U . . .
H03L H 0.213177 0.513783 0.028261 0.226 Uiso 1 1 calc R U . . .
H03M H 0.144809 0.561270 0.075033 0.226 Uiso 1 1 calc R U . . .
F19 F 0.0817(15) 0.6404(10) 0.2951(10) 0.140(4) Uani 0.626(5) 1 d . U P A 1
C7 C 0.4239(17) 0.5105(8) -0.1746(7) 0.118(6) Uani 1 1 d . . . . .
H7 H 0.350712 0.516416 -0.194695 0.141 Uiso 1 1 calc R U . . .
C20 C 0.046(2) 0.8785(16) 0.1075(13) 0.102(3) Uani 0.626(5) 1 d . U P A 1
C6AA C 0.1791(15) 0.6657(12) -0.0461(9) 0.155(4) Uani 1 1 d D U . . .
C0AA C 0.2660(17) 0.7164(13) -0.0821(10) 0.175(6) Uani 1 1 d D U . . .
H0AA H 0.318796 0.736840 -0.049458 0.262 Uiso 1 1 calc R U . . .
H0AB H 0.222949 0.752268 -0.105318 0.262 Uiso 1 1 calc R U . . .
H0AC H 0.307909 0.690195 -0.113085 0.262 Uiso 1 1 calc R U . . .
C22 C 0.0835(15) 0.6900(15) -0.0009(9) 0.172(6) Uani 1 1 d D U . . .
H22A H 0.111611 0.727783 0.026342 0.258 Uiso 1 1 calc R U . . .
H22B H 0.062215 0.652200 0.026777 0.258 Uiso 1 1 calc R U . . .
H22C H 0.017525 0.704860 -0.027998 0.258 Uiso 1 1 calc R U . . .
C23 C 0.1209(16) 0.6066(14) -0.0826(10) 0.173(6) Uani 1 1 d D U . . .
H23A H 0.113300 0.568322 -0.052848 0.260 Uiso 1 1 calc R U . . .
H23B H 0.166011 0.592654 -0.118551 0.260 Uiso 1 1 calc R U . . .
H23C H 0.046119 0.620984 -0.099878 0.260 Uiso 1 1 calc R U . . .
F1 F 0.706(2) 0.8754(11) 0.2687(10) 0.128(5) Uani 0.626(5) 1 d D U P A 1
F5 F 0.8096(14) 0.8865(11) 0.1840(8) 0.162(5) Uani 0.626(5) 1 d D U P A 1
F8 F 0.7818(13) 0.7860(10) 0.2329(10) 0.155(5) Uani 0.626(5) 1 d D U P A 1
C1AA C 0.7296(17) 0.8475(12) 0.2137(10) 0.124(4) Uani 0.626(5) 1 d D U P A 1
F17 F 0.713(3) 0.8857(12) 0.2535(14) 0.116(9) Uani 0.374(5) 1 d D U P A 2
C2AA C 0.597(3) 0.719(2) 0.2945(13) 0.094(8) Uani 0.374(5) 1 d . U P A 2
H2AA H 0.654601 0.707896 0.326374 0.113 Uiso 0.374(5) 1 calc R U P A 2
C28 C 0.482(3) 0.6835(12) 0.2978(11) 0.085(7) Uani 0.374(5) 1 d D U P A 2
C3 C 0.7248(13) 0.8107(9) 0.2431(7) 0.102(7) Uani 0.374(5) 1 d DG U P A 2
C10 C 0.6256(13) 0.7755(16) 0.2399(10) 0.095(6) Uani 0.374(5) 1 d DG U P A 2
F11 F 0.7730(17) 0.8005(12) 0.1854(7) 0.107(6) Uani 0.374(5) 1 d DG U P A 2
F12 F 0.7933(14) 0.7806(14) 0.2902(8) 0.126(8) Uani 0.374(5) 1 d DG U P A 2
C4 C 0.478(2) 0.6289(18) 0.3590(17) 0.072(6) Uani 0.374(5) 1 d D U P A 2
F13 F 0.483(2) 0.5673(9) 0.3340(11) 0.068(5) Uani 0.374(5) 1 d D U P A 2
F14 F 0.390(2) 0.6398(18) 0.3923(13) 0.138(11) Uani 0.374(5) 1 d D U P A 2
F15 F 0.5710(16) 0.6407(10) 0.3926(10) 0.097(6) Uani 0.374(5) 1 d D U P A 2
C5 C 0.243(2) 0.8062(17) 0.2871(12) 0.073(6) Uani 0.374(5) 1 d . U P A 2
C6 C 0.2541(13) 0.8466(8) 0.3470(6) 0.062(6) Uani 0.374(5) 1 d G U P A 2
F16 F 0.3348(16) 0.8178(9) 0.3883(7) 0.106(7) Uani 0.374(5) 1 d G U P A 2
F0AA F 0.2909(19) 0.9103(10) 0.3328(14) 0.114(12) Uani 0.374(5) 1 d G U P A 2
F18 F 0.1601(14) 0.8543(9) 0.3813(10) 0.101(6) Uani 0.374(5) 1 d G U P A 2
C8 C 0.0338(10) 0.6563(6) 0.2415(6) 0.046(4) Uani 0.374(5) 1 d G U P A 2
F1A F 0.054(2) 0.5888(7) 0.2323(10) 0.095(7) Uani 0.374(5) 1 d G U P A 2
F1B F -0.0172(17) 0.6622(11) 0.2988(6) 0.105(7) Uani 0.374(5) 1 d G U P A 2
F1C F -0.0431(14) 0.6762(11) 0.1934(7) 0.107(7) Uani 0.374(5) 1 d G U P A 2
C3AA C 0.148(2) 0.7525(15) 0.2906(13) 0.070(6) Uani 0.374(5) 1 d . U P A 2
H3AA H 0.092482 0.755243 0.321556 0.084 Uiso 0.374(5) 1 calc R U P A 2
C4AA C 0.150(3) 0.6945(19) 0.2405(14) 0.083(7) Uani 0.374(5) 1 d . U P A 2
C11 C 0.376(2) 0.825(2) 0.0157(11) 0.103(4) Uani 0.374(5) 1 d D U P A 2
C21 C 0.262(2) 0.850(2) 0.0083(15) 0.097(5) Uani 0.374(5) 1 d D U P A 2
H21 H 0.234305 0.870971 -0.030711 0.117 Uiso 0.374(5) 1 calc R U P A 2
C2 C 0.4366(15) 0.8202(12) -0.0518(7) 0.136(5) Uani 0.374(5) 1 d G U P A 2
F3 F 0.456(2) 0.7548(11) -0.0705(12) 0.164(6) Uani 0.374(5) 1 d DG U P A 2
F4 F 0.3848(19) 0.8526(14) -0.1040(9) 0.147(6) Uani 0.374(5) 1 d G U P A 2
F2 F 0.5394(19) 0.8501(14) -0.0403(9) 0.143(6) Uani 0.374(5) 1 d G U P A 2
C1 C 0.0493(13) 0.8895(10) 0.0766(10) 0.126(5) Uani 0.374(5) 1 d G U P A 2
F6 F 0.0769(16) 0.9332(14) 0.1266(10) 0.119(6) Uani 0.374(5) 1 d G U P A 2
F7 F 0.0593(19) 0.9249(14) 0.0202(10) 0.134(6) Uani 0.374(5) 1 d G U P A 2
F9 F -0.0620(16) 0.8739(14) 0.0800(14) 0.136(6) Uani 0.374(5) 1 d G U P A 2
C5AA C 0.191(3) 0.840(2) 0.0633(14) 0.087(4) Uani 0.374(5) 1 d . U P A 2

loop_
_atom_site_aniso_label
_atom_site_aniso_U_11
_atom_site_aniso_U_22
_atom_site_aniso_U_33
_atom_site_aniso_U_23
_atom_site_aniso_U_13
_atom_site_aniso_U_12
Gd01 0.03931(15) 0.02896(13) 0.02582(12) 0.00038(10) 0.00788(10) 0.00122(12)
Gd02 0.0536(2) 0.04201(17) 0.02682(13) 0.00290(12) 0.01089(13) 0.01043(14)
P003 0.0273(6) 0.0343(7) 0.0253(6) 0.0034(5) 0.0035(5) 0.0044(5)
P004 0.0286(7) 0.0388(8) 0.0351(7) -0.0059(6) -0.0008(6) 0.0063(6)
P005 0.0657(11) 0.0418(9) 0.0326(8) 0.0053(7) 0.0154(7) 0.0176(8)
P006 0.0623(14) 0.130(3) 0.0704(16) -0.0613(18) -0.0043(12) 0.0017(15)
O007 0.045(3) 0.042(3) 0.034(2) -0.0083(19) 0.0037(19) -0.002(2)
O008 0.061(3) 0.038(3) 0.033(2) 0.0019(19) 0.016(2) 0.002(2)
O009 0.062(3) 0.047(3) 0.035(2) 0.007(2) 0.013(2) 0.014(3)
N00A 0.037(3) 0.031(2) 0.032(2) 0.0049(19) 0.0070(19) 0.009(2)
O00B 0.054(3) 0.034(2) 0.032(2) 0.0025(18) 0.014(2) 0.005(2)
O00C 0.035(2) 0.039(2) 0.0285(19) 0.0050(17) 0.0047(16) 0.0030(18)
O00D 0.069(3) 0.071(4) 0.045(3) 0.008(3) 0.012(2) 0.022(3)
C00E 0.046(3) 0.030(3) 0.034(3) 0.000(2) 0.012(3) 0.008(3)
O00F 0.084(5) 0.112(6) 0.037(3) -0.019(3) -0.007(3) 0.057(4)
O00G 0.073(4) 0.045(3) 0.025(2) 0.0048(19) 0.010(2) 0.012(3)
O00H 0.063(3) 0.045(3) 0.059(3) -0.005(3) 0.013(3) -0.004(2)
O00I 0.053(3) 0.042(3) 0.045(3) 0.001(2) 0.017(2) -0.011(2)
O00J 0.046(2) 0.032(2) 0.031(2) 0.0006(17) 0.0085(18) -0.0035(19)
F00K 0.093(4) 0.059(3) 0.104(5) 0.003(3) 0.014(4) -0.036(3)
O00L 0.034(2) 0.037(2) 0.039(2) 0.0037(19) 0.0078(17) 0.0031(18)
O00M 0.032(2) 0.046(3) 0.040(2) -0.009(2) 0.0000(18) 0.004(2)
C00N 0.034(3) 0.033(3) 0.027(2) 0.002(2) 0.004(2) 0.004(2)
F00O 0.065(3) 0.133(6) 0.062(3) -0.041(4) -0.004(3) -0.013(4)
F00P 0.111(5) 0.119(6) 0.052(3) 0.034(4) 0.024(3) 0.012(4)
F00Q 0.095(8) 0.055(6) 0.095(9) -0.032(5) 0.004(6) 0.000(5)
O00R 0.105(4) 0.064(4) 0.049(3) 0.022(3) 0.036(3) 0.028(3)
F00S 0.073(5) 0.145(8) 0.202(10) -0.116(8) 0.031(5) 0.009(5)
O00T 0.069(4) 0.096(6) 0.078(5) -0.050(4) 0.019(4) 0.005(4)
F00U 0.278(12) 0.050(3) 0.059(4) 0.015(3) 0.023(5) 0.036(6)
F00V 0.116(5) 0.051(3) 0.107(5) -0.037(3) 0.042(4) -0.014(3)
C00W 0.082(6) 0.063(5) 0.035(4) -0.015(3) 0.015(4) -0.002(4)
C00X 0.067(5) 0.046(4) 0.042(4) -0.010(3) 0.022(3) 0.004(4)
F00Y 0.241(11) 0.083(5) 0.046(3) 0.027(3) 0.046(5) 0.053(6)
F00Z 0.209(9) 0.091(5) 0.059(3) -0.005(3) 0.064(5) 0.025(6)
N010 0.046(3) 0.055(3) 0.029(2) -0.006(2) -0.002(2) 0.011(3)
F011 0.137(7) 0.193(10) 0.072(4) 0.022(5) 0.023(4) -0.103(7)
N012 0.110(6) 0.031(3) 0.056(4) -0.001(3) 0.044(4) 0.009(3)
C013 0.033(3) 0.074(5) 0.037(3) 0.006(3) -0.003(3) 0.021(3)
F014 0.078(5) 0.233(12) 0.152(8) 0.123(9) 0.028(5) 0.078(6)
F015 0.359(17) 0.099(6) 0.056(4) 0.007(4) 0.088(7) 0.088(8)
C016 0.048(5) 0.083(7) 0.088(7) 0.024(6) 0.007(5) 0.024(5)
O017 0.067(3) 0.112(6) 0.048(3) -0.009(3) 0.023(3) -0.010(4)
C018 0.031(3) 0.032(3) 0.031(3) -0.001(2) 0.000(2) 0.007(2)
F019 0.088(5) 0.189(10) 0.172(9) -0.077(8) -0.072(6) 0.072(6)
C01A 0.033(3) 0.055(4) 0.054(4) -0.024(3) 0.007(3) -0.006(3)
C01B 0.058(4) 0.043(4) 0.061(4) 0.006(3) -0.008(3) 0.016(3)
C01C 0.069(5) 0.077(6) 0.036(4) -0.019(4) -0.006(3) 0.023(4)
C01D 0.079(6) 0.048(4) 0.047(4) -0.001(3) 0.031(4) -0.002(4)
C01E 0.047(3) 0.039(3) 0.031(3) 0.004(2) 0.009(2) -0.001(3)
C01F 0.051(4) 0.038(3) 0.040(3) 0.002(3) 0.019(3) 0.012(3)
C01G 0.059(4) 0.046(4) 0.060(4) -0.016(4) 0.027(4) -0.021(4)
C01H 0.046(6) 0.048(6) 0.040(6) -0.020(5) 0.005(5) 0.012(5)
F01I 0.140(7) 0.219(11) 0.076(4) 0.020(6) 0.042(5) -0.107(8)
F01J 0.184(10) 0.069(5) 0.199(11) -0.011(6) -0.055(8) 0.048(6)
C01K 0.045(3) 0.042(3) 0.032(3) -0.004(2) 0.001(2) 0.007(3)
C01L 0.039(3) 0.052(4) 0.046(4) -0.007(3) 0.002(3) 0.009(3)
F01M 0.095(5) 0.198(10) 0.123(6) -0.042(7) 0.017(5) -0.094(6)
C01N 0.039(5) 0.031(4) 0.039(4) 0.003(4) 0.007(4) 0.001(4)
F01O 0.111(6) 0.104(6) 0.240(12) 0.023(7) 0.119(7) -0.016(5)
F01P 0.175(13) 0.109(9) 0.052(6) 0.055(6) 0.048(7) 0.067(9)
C01Q 0.034(3) 0.060(4) 0.039(3) -0.011(3) -0.003(2) -0.009(3)
C01R 0.123(9) 0.042(4) 0.067(6) -0.009(4) 0.043(6) -0.002(5)
C01S 0.033(4) 0.117(9) 0.066(6) -0.032(6) 0.005(4) -0.011(4)
C01T 0.057(4) 0.031(3) 0.037(3) 0.000(2) 0.025(3) -0.001(3)
C01U 0.063(5) 0.067(5) 0.051(4) 0.002(4) -0.003(4) 0.036(4)
N01V 0.122(8) 0.075(6) 0.052(4) -0.027(4) 0.003(5) 0.015(5)
F01W 0.142(9) 0.070(6) 0.044(4) -0.013(4) 0.028(5) 0.018(6)
C01X 0.078(6) 0.065(5) 0.042(4) 0.012(4) 0.035(4) 0.001(4)
F01Y 0.108(7) 0.134(8) 0.096(6) 0.050(5) -0.012(5) 0.051(6)
C01Z 0.036(3) 0.074(5) 0.065(5) -0.009(4) 0.016(3) -0.004(3)
F020 0.36(2) 0.073(8) 0.164(14) 0.051(8) 0.023(17) 0.045(14)
F022 0.038(3) 0.183(10) 0.158(8) 0.040(7) -0.005(4) 0.035(4)
C023 0.141(11) 0.049(5) 0.047(5) -0.008(4) 0.033(6) 0.000(6)
C024 0.051(4) 0.066(5) 0.055(4) -0.010(4) 0.033(4) -0.016(4)
C025 0.055(4) 0.046(4) 0.033(3) -0.004(3) 0.014(3) -0.001(3)
F026 0.148(8) 0.148(10) 0.163(9) 0.064(8) -0.045(7) 0.041(8)
C027 0.048(4) 0.106(8) 0.052(5) -0.029(5) -0.010(4) -0.010(5)
C028 0.191(8) 0.082(5) 0.065(4) 0.026(5) 0.073(4) 0.032(6)
C029 0.138(11) 0.036(4) 0.068(6) -0.008(4) 0.049(7) 0.001(6)
C02A 0.069(8) 0.064(7) 0.033(5) 0.015(5) 0.012(5) 0.030(6)
C02B 0.037(3) 0.077(6) 0.045(4) -0.002(4) -0.015(3) 0.008(4)
C02C 0.174(14) 0.065(6) 0.039(4) 0.017(4) 0.015(6) 0.035(8)
C02D 0.088(7) 0.098(8) 0.100(8) 0.042(7) -0.036(7) -0.053(7)
C02E 0.057(5) 0.105(8) 0.065(6) -0.015(6) 0.022(4) -0.038(5)
C02F 0.085(6) 0.044(4) 0.033(3) 0.011(3) 0.017(3) 0.012(4)
C02G 0.087(6) 0.060(5) 0.036(4) -0.012(3) 0.018(4) 0.003(4)
C02H 0.083(9) 0.082(8) 0.047(6) 0.037(6) 0.036(6) 0.055(8)
C02I 0.084(5) 0.052(5) 0.030(3) 0.003(3) 0.017(3) 0.005(4)
C02J 0.093(6) 0.035(3) 0.034(3) 0.008(3) 0.023(4) 0.017(4)
C02K 0.119(5) 0.048(5) 0.060(4) 0.005(4) 0.055(3) 0.018(4)
C02L 0.063(4) 0.067(5) 0.097(7) 0.006(5) 0.019(4) 0.001(3)
F02M 0.284(12) 0.112(6) 0.065(5) 0.029(5) 0.090(7) 0.080(8)
C02N 0.163(14) 0.107(10) 0.065(7) 0.004(7) -0.038(8) 0.062(10)
C02O 0.207(17) 0.047(5) 0.087(8) 0.012(5) -0.049(10) 0.031(8)
C02P 0.029(3) 0.127(10) 0.098(8) -0.053(7) 0.001(4) -0.001(4)
F02Q 0.100(9) 0.102(8) 0.225(12) 0.005(8) 0.053(8) -0.033(7)
F02R 0.134(7) 0.140(8) 0.136(8) 0.030(6) -0.034(6) 0.019(6)
C02S 0.087(6) 0.093(7) 0.167(9) 0.030(6) 0.044(6) -0.014(5)
F02T 0.212(18) 0.22(2) 0.103(14) 0.073(14) 0.062(13) 0.169(15)
C02U 0.116(6) 0.066(7) 0.072(4) -0.017(5) 0.061(3) -0.009(6)
F02V 0.165(11) 0.134(8) 0.117(7) 0.018(6) -0.009(7) 0.082(8)
F02W 0.223(10) 0.091(5) 0.087(7) 0.053(5) 0.053(7) 0.018(6)
C02X 0.067(5) 0.082(6) 0.098(8) 0.012(6) 0.023(6) 0.015(5)
C02Y 0.090(5) 0.093(7) 0.065(4) -0.036(4) 0.045(3) -0.027(5)
F02Z 0.208(9) 0.137(9) 0.085(6) 0.047(7) 0.047(6) 0.025(7)
F030 0.052(5) 0.125(11) 0.124(9) -0.069(9) -0.013(5) 0.036(6)
C031 0.116(8) 0.029(3) 0.049(4) 0.000(3) 0.039(5) -0.008(4)
C032 0.176(15) 0.104(10) 0.079(8) -0.041(7) 0.064(9) -0.061(10)
C033 0.37(4) 0.126(14) 0.078(9) -0.010(9) -0.025(14) 0.17(2)
C034 0.33(3) 0.075(8) 0.080(9) 0.027(7) 0.035(13) -0.059(14)
C035 0.026(3) 0.103(7) 0.056(4) 0.003(4) 0.006(3) -0.003(4)
F036 0.095(6) 0.111(8) 0.209(12) 0.039(8) 0.062(7) -0.008(6)
C037 0.070(4) 0.090(6) 0.076(6) 0.022(5) 0.020(4) 0.026(4)
C039 0.180(17) 0.100(10) 0.053(9) 0.049(8) 0.061(11) 0.097(11)
C03D 0.23(2) 0.050(6) 0.059(6) -0.018(5) 0.055(9) 0.000(9)
C03F 0.120(9) 0.146(9) 0.193(11) -0.040(8) 0.066(9) -0.028(8)
F19 0.120(8) 0.131(10) 0.174(10) 0.064(7) 0.052(7) -0.007(7)
C7 0.178(16) 0.107(11) 0.070(8) -0.039(8) 0.032(9) 0.008(10)
C20 0.096(6) 0.111(7) 0.097(6) 0.030(5) -0.005(5) 0.043(5)
C6AA 0.117(7) 0.224(10) 0.120(7) -0.065(6) -0.015(6) 0.033(7)
C0AA 0.142(10) 0.231(13) 0.148(11) -0.040(10) -0.010(8) 0.034(9)
C22 0.116(9) 0.274(14) 0.122(9) -0.071(9) -0.025(7) 0.056(10)
C23 0.121(10) 0.263(13) 0.132(10) -0.083(9) -0.028(8) 0.020(9)
F1 0.111(10) 0.173(11) 0.101(7) -0.047(8) 0.019(6) -0.068(8)
F5 0.135(8) 0.228(12) 0.127(8) -0.059(8) 0.044(6) -0.100(8)
F8 0.099(8) 0.206(11) 0.159(10) -0.034(8) -0.001(7) -0.019(7)
C1AA 0.096(6) 0.172(10) 0.107(6) -0.041(6) 0.028(4) -0.049(6)
F17 0.12(2) 0.130(15) 0.096(19) -0.021(14) 0.020(15) -0.026(14)
C2AA 0.114(16) 0.120(19) 0.048(11) -0.024(10) -0.006(11) -0.024(14)
C28 0.128(15) 0.063(12) 0.060(10) -0.013(9) -0.020(9) -0.016(12)
C3 0.096(13) 0.136(16) 0.074(12) -0.051(12) 0.014(10) -0.014(12)
C10 0.101(11) 0.115(16) 0.068(12) -0.024(11) 0.007(9) -0.005(11)
F11 0.111(14) 0.131(16) 0.084(10) 0.006(11) 0.039(11) -0.004(13)
F12 0.091(11) 0.19(2) 0.098(12) 0.005(15) 0.037(9) 0.008(14)
C4 0.100(14) 0.074(12) 0.043(11) -0.008(8) 0.003(9) 0.017(12)
F13 0.094(12) 0.052(7) 0.057(10) 0.009(6) -0.005(8) 0.004(8)
F14 0.115(14) 0.20(3) 0.10(2) 0.029(18) 0.031(15) 0.074(18)
F15 0.105(12) 0.069(11) 0.114(15) -0.009(10) -0.020(10) -0.018(9)
C5 0.069(11) 0.105(15) 0.047(9) -0.041(10) 0.016(8) -0.022(10)
C6 0.119(15) 0.044(12) 0.026(9) -0.007(8) 0.025(8) -0.004(10)
F16 0.179(17) 0.105(13) 0.034(6) -0.014(7) 0.013(8) 0.058(13)
F0AA 0.21(3) 0.045(10) 0.093(18) -0.015(9) 0.09(2) -0.018(12)
F18 0.151(15) 0.074(11) 0.087(12) -0.032(10) 0.074(12) -0.021(10)
C8 0.051(9) 0.039(9) 0.049(8) 0.008(7) 0.000(6) -0.003(7)
F1A 0.126(18) 0.037(7) 0.125(17) 0.012(8) 0.042(13) -0.014(8)
F1B 0.097(13) 0.16(2) 0.055(8) -0.025(10) 0.021(8) -0.040(13)
F1C 0.072(9) 0.18(2) 0.066(9) 0.036(12) 0.000(8) 0.019(11)
C3AA 0.064(11) 0.087(14) 0.061(11) -0.009(10) 0.017(9) -0.008(9)
C4AA 0.087(11) 0.107(15) 0.056(10) -0.013(10) 0.019(9) -0.057(12)
C11 0.121(6) 0.129(10) 0.061(4) 0.036(6) 0.026(4) 0.034(7)
C21 0.116(7) 0.118(11) 0.059(6) 0.030(8) 0.017(5) 0.025(8)
C2 0.159(9) 0.189(12) 0.063(5) 0.034(8) 0.040(6) 0.055(9)
F3 0.205(14) 0.197(13) 0.095(10) 0.023(9) 0.056(11) 0.068(11)
F4 0.169(12) 0.209(15) 0.066(7) 0.043(10) 0.036(8) 0.051(12)
F2 0.150(10) 0.216(15) 0.069(9) 0.053(11) 0.052(8) 0.052(11)
C1 0.092(7) 0.146(11) 0.140(10) 0.032(8) 0.004(7) 0.050(7)
F6 0.077(9) 0.140(12) 0.140(11) 0.030(9) 0.014(8) 0.065(9)
F7 0.110(10) 0.151(14) 0.140(10) 0.032(9) 0.009(8) 0.057(9)
F9 0.091(7) 0.154(15) 0.164(14) 0.030(12) 0.005(8) 0.051(9)
C5AA 0.093(6) 0.110(9) 0.059(4) 0.027(6) 0.008(4) 0.027(7)

loop_
_atom_type_symbol
_atom_type_description
_atom_type_scat_dispersion_real
_atom_type_scat_dispersion_imag
_atom_type_scat_source
C C 0.0033 0.0016 'International Tables Vol C Tables 4.2.6.8 and 6.1.1.4'
H H 0.0000 0.0000 'International Tables Vol C Tables 4.2.6.8 and 6.1.1.4'
F F 0.0171 0.0103 'International Tables Vol C Tables 4.2.6.8 and 6.1.1.4'
Gd Gd -0.1653 3.9035 'International Tables Vol C Tables 4.2.6.8 and 6.1.1.4'
N N 0.0061 0.0033 'International Tables Vol C Tables 4.2.6.8 and 6.1.1.4'
O O 0.0106 0.0060 'International Tables Vol C Tables 4.2.6.8 and 6.1.1.4'
P P 0.1023 0.0942 'International Tables Vol C Tables 4.2.6.8 and 6.1.1.4'

loop_
_geom_angle_atom_site_label_1
_geom_angle_atom_site_label_2
_geom_angle_atom_site_label_3
_geom_angle
_geom_angle_site_symmetry_1
_geom_angle_site_symmetry_3
_geom_angle_publ_flag
O00C Gd01 O00M 72.40(16) . . ?
O00C Gd01 O00L 142.67(15) . . ?
O00M Gd01 O00L 79.59(17) . . ?
O00C Gd01 O00I 118.38(18) . . ?
O00M Gd01 O00I 72.65(18) . . ?
O00L Gd01 O00I 74.21(19) . . ?
O00C Gd01 O00G 75.99(17) . . ?
O00M Gd01 O00G 111.6(2) . . ?
O00L Gd01 O00G 138.69(17) . . ?
O00I Gd01 O00G 72.0(2) . . ?
O00C Gd01 O007 82.31(17) . . ?
O00M Gd01 O007 147.52(16) . . ?
O00L Gd01 O007 111.78(19) . . ?
O00I Gd01 O007 138.99(18) . . ?
O00G Gd01 O007 80.6(2) . . ?
O00C Gd01 O00J 76.20(16) . . ?
O00M Gd01 O00J 82.61(17) . . ?
O00L Gd01 O00J 76.17(16) . . ?
O00I Gd01 O00J 144.17(19) . . ?
O00G Gd01 O00J 142.78(19) . . ?
O007 Gd01 O00J 71.61(17) . . ?
O00C Gd01 O00B 141.57(17) . . ?
O00M Gd01 O00B 140.56(17) . . ?
O00L Gd01 O00B 74.68(17) . . ?
O00I Gd01 O00B 71.89(19) . . ?
O00G Gd01 O00B 72.71(17) . . ?
O007 Gd01 O00B 71.13(17) . . ?
O00J Gd01 O00B 118.56(18) . . ?
O00F Gd02 O00T 72.5(3) . . ?
O00F Gd02 O017 75.5(3) . . ?
O00T Gd02 O017 142.6(2) . . ?
O00F Gd02 O00D 144.9(2) . . ?
O00T Gd02 O00D 82.6(3) . . ?
O017 Gd02 O00D 115.2(3) . . ?
O00F Gd02 O00R 77.8(3) . . ?
O00T Gd02 O00R 81.2(3) . . ?
O017 Gd02 O00R 73.4(3) . . ?
O00D Gd02 O00R 74.2(2) . . ?
O00F Gd02 O009 78.3(2) . . ?
O00T Gd02 O009 112.7(3) . . ?
O017 Gd02 O009 78.6(3) . . ?
O00D Gd02 O009 135.25(19) . . ?
O00R Gd02 O009 146.9(2) . . ?
O00F Gd02 O008 140.1(2) . . ?
O00T Gd02 O008 143.9(2) . . ?
O017 Gd02 O008 73.0(2) . . ?
O00D Gd02 O008 72.4(2) . . ?
O00R Gd02 O008 115.0(2) . . ?
O009 Gd02 O008 72.03(18) . . ?
O00F Gd02 O00H 120.6(3) . . ?
O00T Gd02 O00H 74.1(2) . . ?
O017 Gd02 O00H 140.8(2) . . ?
O00D Gd02 O00H 73.4(2) . . ?
O00R Gd02 O00H 141.3(3) . . ?
O009 Gd02 O00H 71.4(2) . . ?
O008 Gd02 O00H 74.1(2) . . ?
O00C P003 C01E 114.1(3) . . ?
O00C P003 C013 108.0(4) . . ?
C01E P003 C013 109.1(3) . . ?
O00C P003 C00N 110.9(3) . . ?
C01E P003 C00N 105.1(3) . . ?
C013 P003 C00N 109.5(3) . . ?
O00M P004 C01B 112.3(4) . . ?
O00M P004 C01Q 109.4(3) . . ?
C01B P004 C01Q 109.2(4) . . ?
O00M P004 C018 111.8(3) . . ?
C01B P004 C018 105.6(3) . . ?
C01Q P004 C018 108.5(3) . . ?
O00F P005 C02O 111.5(6) . . ?
O00F P005 C032 109.3(6) . . ?
C02O P005 C032 105.7(9) . . ?
O00F P005 C02J 115.0(4) . . ?
C02O P005 C02J 109.3(5) . . ?
C032 P005 C02J 105.5(5) . . ?
O00T P006 C03F 114.4(8) . . ?
O00T P006 C02G 114.1(4) . . ?
C03F P006 C02G 104.9(7) . . ?
O00T P006 C6AA 101.8(7) . . ?
C03F P006 C6AA 116.7(10) . . ?
C02G P006 C6AA 104.9(6) . . ?
C01A O007 Gd01 134.6(5) . . ?
C01N O008 Gd02 135.5(6) . . ?
C5 O008 Gd02 128.4(11) . . ?
C28 O009 Gd02 138.2(13) . . ?
C02H O009 Gd02 132.6(7) . . ?
C00N N00A C00E 119.2(5) . . ?
C025 O00B Gd01 132.8(5) . . ?
P003 O00C Gd01 137.2(3) . . ?
C037 O00D Gd02 131.5(10) . . ?
C5AA O00D Gd02 126.4(15) . . ?
N00A C00E C01F 120.2(6) . . ?
N00A C00E C01K 120.5(6) . . ?
C01F C00E C01K 119.3(6) . . ?
P005 O00F Gd02 165.6(5) . . ?
C02F O00G Gd01 133.1(5) . . ?
C4AA O00H Gd02 140.4(14) . . ?
C02L O00H Gd02 135.1(10) . . ?
C01G O00I Gd01 133.0(5) . . ?
C01T O00J Gd01 132.6(5) . . ?
C01L O00L Gd01 132.9(5) . . ?
P004 O00M Gd01 149.4(3) . . ?
N00A C00N C018 120.3(5) . . ?
N00A C00N P003 112.9(4) . . ?
C018 C00N P003 126.7(5) . . ?
C02K O00R Gd02 131.0(9) . . ?
C11 O00R Gd02 123.1(17) . . ?
P006 O00T Gd02 162.3(6) . . ?
C01C C00W C00X 122.1(7) . . ?
C01F C00X C00W 120.1(7) . . ?
C018 N010 C01K 118.8(6) . . ?
C02J N012 C031 119.9(10) . . ?
C035 C013 C01U 110.9(7) . . ?
C035 C013 C02B 108.9(7) . . ?
C01U C013 C02B 109.0(7) . . ?
C035 C013 P003 109.2(5) . . ?
C01U C013 P003 115.2(6) . . ?
C02B C013 P003 103.3(5) . . ?
F01J C016 F014 105.2(13) . . ?
F01J C016 F022 108.9(11) . . ?
F014 C016 F022 106.8(10) . . ?
F01J C016 C01L 112.5(10) . . ?
F014 C016 C01L 110.8(9) . . ?
F022 C016 C01L 112.1(10) . . ?
C02Y O017 Gd02 133.0(8) . . ?
C10 O017 Gd02 125.8(12) . . ?
N010 C018 C00N 121.0(5) . . ?
N010 C018 P004 110.3(4) . . ?
C00N C018 P004 128.6(4) . . ?
O007 C01A C024 127.0(7) . . ?
O007 C01A C01S 114.3(8) . . ?
C024 C01A C01S 118.6(7) . . ?
C00W C01C C01K 119.4(8) . . ?
F015 C01D F00S 108.4(10) . . ?
F015 C01D F00V 106.6(10) . . ?
F00S C01D F00V 105.1(10) . . ?
F015 C01D C025 114.5(9) . . ?
F00S C01D C025 111.5(8) . . ?
F00V C01D C025 110.3(7) . . ?
C00X C01F C00E 119.8(7) . . ?
O00I C01G C01Z 127.6(7) . . ?
O00I C01G C02E 111.3(9) . . ?
C01Z C01G C02E 121.1(8) . . ?
F030 C01H F00Q 108.0(16) . . ?
F030 C01H F01W 107.9(14) . . ?
F00Q C01H F01W 101.4(15) . . ?
F030 C01H C01N 110.9(13) . . ?
F00Q C01H C01N 113.5(13) . . ?
F01W C01H C01N 114.5(14) . . ?
N010 C01K C00E 120.1(6) . . ?
N010 C01K C01C 120.7(6) . . ?
C00E C01K C01C 119.2(6) . . ?
O00L C01L C01Z 128.3(8) . . ?
O00L C01L C016 113.3(8) . . ?
C01Z C01L C016 118.4(7) . . ?
O008 C01N C02A 126.9(10) . . ?
O008 C01N C01H 116.2(11) . . ?
C02A C01N C01H 116.8(11) . . ?
C02P C01Q C02D 109.0(10) . . ?
C02P C01Q C027 109.6(7) . . ?
C02D C01Q C027 109.8(8) . . ?
C02P C01Q P004 107.6(6) . . ?
C02D C01Q P004 107.6(5) . . ?
C027 C01Q P004 113.1(6) . . ?
C029 C01R C031 121.7(14) . . ?
F019 C01S F00O 109.6(10) . . ?
F019 C01S F01M 106.3(10) . . ?
F00O C01S F01M 103.6(10) . . ?
F019 C01S C01A 112.1(10) . . ?
F00O C01S C01A 112.1(7) . . ?
F01M C01S C01A 112.6(9) . . ?
O00J C01T C024 129.4(6) . . ?
O00J C01T C01X 113.6(7) . . ?
C024 C01T C01X 117.1(7) . . ?
C02G N01V C023 116.0(11) . . ?
F01I C01X F00Z 111.0(9) . . ?
F01I C01X F00P 106.5(9) . . ?
F00Z C01X F00P 101.3(9) . . ?
F01I C01X C01T 115.5(9) . . ?
F00Z C01X C01T 110.4(7) . . ?
F00P C01X C01T 111.1(7) . . ?
C20 F01Y F02R 45.9(15) . . ?
C01L C01Z C01G 123.4(7) . . ?
C039 F020 F02T 38.7(13) . . ?
N01V C023 C7 117.7(14) . . ?
N01V C023 C031 121.0(9) . . ?
C7 C023 C031 121.3(12) . . ?
C01T C024 C01A 122.0(7) . . ?
O00B C025 C02I 129.8(7) . . ?
O00B C025 C01D 112.8(7) . . ?
C02I C025 C01D 117.3(6) . . ?
F02M C028 F02W 113.9(17) . . ?
F02M C028 F02Z 105.5(18) . . ?
F02W C028 F02Z 100.3(16) . . ?
F02M C028 C02K 110.6(14) . . ?
F02W C028 C02K 114.3(16) . . ?
F02Z C028 C02K 111.5(15) . . ?
C01R C029 C03D 119.5(11) . . ?
C01N C02A C02H 120.9(10) . . ?
F00U C02C F00Y 109.8(11) . . ?
F00U C02C F026 102.5(13) . . ?
F00Y C02C F026 106.2(11) . . ?
F00U C02C C02F 116.9(10) . . ?
F00Y C02C C02F 112.0(10) . . ?
F026 C02C C02F 108.4(11) . . ?
F011 C02E F00K 112.9(13) . . ?
F011 C02E F01O 107.3(10) . . ?
F00K C02E F01O 106.3(9) . . ?
F011 C02E C01G 111.5(8) . . ?
F00K C02E C01G 109.0(8) . . ?
F01O C02E C01G 109.7(11) . . ?
O00G C02F C02I 129.2(7) . . ?
O00G C02F C02C 112.4(7) . . ?
C02I C02F C02C 118.3(7) . . ?
N01V C02G C02J 123.1(8) . . ?
N01V C02G P006 108.5(8) . . ?
C02J C02G P006 128.3(6) . . ?
O009 C02H C02A 130.1(12) . . ?
O009 C02H C039 115.1(14) . . ?
C02A C02H C039 114.4(13) . . ?
C02F C02I C025 120.9(6) . . ?
N012 C02J C02G 119.6(8) . . ?
N012 C02J P005 109.0(8) . . ?
C02G C02J P005 131.4(6) . . ?
O00R C02K C02U 129.8(12) . . ?
O00R C02K C028 115.2(16) . . ?
C02U C02K C028 115.0(16) . . ?
O00H C02L C02X 127.9(16) . . ?
O00H C02L C02S 122.4(19) . . ?
C02X C02L C02S 109.6(19) . . ?
C033 C02O C02N 109.3(14) . . ?
C033 C02O C034 112.5(15) . . ?
C02N C02O C034 105.1(14) . . ?
C033 C02O P005 120.1(13) . . ?
C02N C02O P005 106.6(8) . . ?
C034 C02O P005 102.1(11) . . ?
C20 F02R F01Y 51.8(14) . . ?
F036 C02S F02Q 104(3) . . ?
F036 C02S F19 107(3) . . ?
F02Q C02S F19 92(3) . . ?
F036 C02S C02L 133(3) . . ?
F02Q C02S C02L 105(2) . . ?
F19 C02S C02L 109(2) . . ?
C039 F02T F020 59(3) . . ?
C02Y C02U C02K 120.9(15) . . ?
C02L C02X C037 120.6(16) . . ?
O017 C02Y C02U 128.0(15) . . ?
O017 C02Y C1AA 113.6(13) . . ?
C02U C02Y C1AA 118.4(16) . . ?
N012 C031 C023 119.8(9) . . ?
N012 C031 C01R 120.7(12) . . ?
C023 C031 C01R 119.4(10) . . ?
O00D C037 C02X 130.1(16) . . ?
O00D C037 C20 115.1(17) . . ?
C02X C037 C20 114.8(18) . . ?
F02T C039 F01P 111(2) . . ?
F02T C039 C02H 130(2) . . ?
F01P C039 C02H 117.7(17) . . ?
F02T C039 F020 82(3) . . ?
F01P C039 F020 99(3) . . ?
C02H C039 F020 102(2) . . ?
C7 C03D C029 122.9(12) . . ?
C023 C7 C03D 114.9(17) . . ?
F02V C20 F02R 123(3) . . ?
F02V C20 F01Y 112(3) . . ?
F02R C20 F01Y 82.4(19) . . ?
F02V C20 C037 123(2) . . ?
F02R C20 C037 99(2) . . ?
F01Y C20 C037 109.1(19) . . ?
C23 C6AA C22 101.5(16) . . ?
C23 C6AA C0AA 121.2(17) . . ?
C22 C6AA C0AA 125(2) . . ?
C23 C6AA P006 104.3(15) . . ?
C22 C6AA P006 95.3(12) . . ?
C0AA C6AA P006 104.8(12) . . ?
F1 C1AA F5 109.7(18) . . ?
F1 C1AA F8 103.3(18) . . ?
F5 C1AA F8 107.3(17) . . ?
F1 C1AA C02Y 115.1(17) . . ?
F5 C1AA C02Y 112.8(16) . . ?
F8 C1AA C02Y 107.9(16) . . ?
C28 C2AA C10 124(2) . . ?
O009 C28 C2AA 120(2) . . ?
O009 C28 C4 122(2) . . ?
C2AA C28 C4 113(2) . . ?
F12 C3 F11 106.9 . . ?
F12 C3 C10 106.9 . . ?
F11 C3 C10 106.9 . . ?
F12 C3 F17 112.4(14) . . ?
F11 C3 F17 108.6(13) . . ?
C10 C3 F17 114.8(15) . . ?
C3 C10 O017 114.0(18) . . ?
C3 C10 C2AA 121.8(17) . . ?
O017 C10 C2AA 122.5(16) . . ?
F15 C4 F14 112(3) . . ?
F15 C4 F13 109(2) . . ?
F14 C4 F13 114(3) . . ?
F15 C4 C28 103(2) . . ?
F14 C4 C28 111(3) . . ?
F13 C4 C28 107(2) . . ?
O008 C5 C6 112.7(19) . . ?
O008 C5 C3AA 134(2) . . ?
C6 C5 C3AA 111.2(19) . . ?
F0AA C6 F16 107.0 . . ?
F0AA C6 F18 107.0 . . ?
F16 C6 F18 106.9 . . ?
F0AA C6 C5 109.4(19) . . ?
F16 C6 C5 108.9(17) . . ?
F18 C6 C5 117.3(15) . . ?
F1A C8 F1C 107.0 . . ?
F1A C8 F1B 107.0 . . ?
F1C C8 F1B 106.9 . . ?
F1A C8 C4AA 107.7(19) . . ?
F1C C8 C4AA 113.8(17) . . ?
F1B C8 C4AA 114.0(15) . . ?
C4AA C3AA C5 116(2) . . ?
O00H C4AA C3AA 125(2) . . ?
O00H C4AA C8 122(2) . . ?
C3AA C4AA C8 107(2) . . ?
O00R C11 C21 131(3) . . ?
O00R C11 C2 115(2) . . ?
C21 C11 C2 113.5(17) . . ?
C11 C21 C5AA 117(3) . . ?
F2 C2 F4 106.9 . . ?
F2 C2 F3 107.0 . . ?
F4 C2 F3 107.0 . . ?
F2 C2 C11 105.6(18) . . ?
F4 C2 C11 116.7(14) . . ?
F3 C2 C11 113(2) . . ?
F9 C1 F6 107.0 . . ?
F9 C1 F7 106.9 . . ?
F6 C1 F7 107.0 . . ?
F9 C1 C5AA 137.2(17) . . ?
F6 C1 C5AA 104.2(16) . . ?
F7 C1 C5AA 90.8(15) . . ?
O00D C5AA C21 129(3) . . ?
O00D C5AA C1 100.7(19) . . ?
C21 C5AA C1 126(2) . . ?

loop_
_geom_bond_atom_site_label_1
_geom_bond_atom_site_label_2
_geom_bond_distance
_geom_bond_site_symmetry_2
_geom_bond_publ_flag
Gd01 O00C 2.310(5) . ?
Gd01 O00M 2.335(5) . ?
Gd01 O00L 2.377(5) . ?
Gd01 O00I 2.380(5) . ?
Gd01 O00G 2.387(5) . ?
Gd01 O007 2.389(5) . ?
Gd01 O00J 2.390(4) . ?
Gd01 O00B 2.399(5) . ?
Gd02 O00F 2.303(6) . ?
Gd02 O00T 2.305(7) . ?
Gd02 O017 2.369(8) . ?
Gd02 O00D 2.381(7) . ?
Gd02 O00R 2.385(6) . ?
Gd02 O009 2.389(5) . ?
Gd02 O008 2.405(5) . ?
Gd02 O00H 2.406(6) . ?
P003 O00C 1.514(5) . ?
P003 C01E 1.787(6) . ?
P003 C013 1.827(6) . ?
P003 C00N 1.838(6) . ?
P004 O00M 1.494(5) . ?
P004 C01B 1.788(8) . ?
P004 C01Q 1.834(7) . ?
P004 C018 1.835(6) . ?
P005 O00F 1.471(6) . ?
P005 C02O 1.784(10) . ?
P005 C032 1.815(13) . ?
P005 C02J 1.845(9) . ?
P006 O00T 1.450(7) . ?
P006 C03F 1.67(2) . ?
P006 C02G 1.854(9) . ?
P006 C6AA 1.97(2) . ?
O007 C01A 1.246(9) . ?
O008 C01N 1.241(12) . ?
O008 C5 1.25(2) . ?
O009 C28 1.07(2) . ?
O009 C02H 1.237(14) . ?
N00A C00N 1.325(8) . ?
N00A C00E 1.340(8) . ?
O00B C025 1.240(8) . ?
O00D C037 1.240(18) . ?
O00D C5AA 1.30(3) . ?
C00E C01F 1.414(9) . ?
C00E C01K 1.419(9) . ?
O00G C02F 1.264(8) . ?
O00H C4AA 1.11(3) . ?
O00H C02L 1.173(18) . ?
O00I C01G 1.252(11) . ?
O00J C01T 1.264(8) . ?
F00K C02E 1.303(13) . ?
O00L C01L 1.248(9) . ?
C00N C018 1.432(8) . ?
F00O C01S 1.327(11) . ?
F00P C01X 1.345(12) . ?
F00Q C01H 1.28(2) . ?
O00R C02K 1.25(2) . ?
O00R C11 1.257(13) . ?
F00S C01D 1.289(14) . ?
F00U C02C 1.204(14) . ?
F00V C01D 1.323(11) . ?
C00W C01C 1.355(12) . ?
C00W C00X 1.393(14) . ?
C00X C01F 1.376(10) . ?
F00Y C02C 1.343(12) . ?
F00Z C01X 1.317(12) . ?
N010 C018 1.317(8) . ?
N010 C01K 1.357(9) . ?
F011 C02E 1.272(14) . ?
N012 C02J 1.314(10) . ?
N012 C031 1.352(12) . ?
C013 C035 1.522(11) . ?
C013 C01U 1.523(13) . ?
C013 C02B 1.563(11) . ?
F014 C016 1.311(13) . ?
F015 C01D 1.287(11) . ?
C016 F01J 1.295(16) . ?
C016 F022 1.331(12) . ?
C016 C01L 1.536(13) . ?
O017 C02Y 1.279(16) . ?
O017 C10 1.34(2) . ?
F019 C01S 1.249(15) . ?
C01A C024 1.401(12) . ?
C01A C01S 1.522(11) . ?
C01C C01K 1.420(9) . ?
C01D C025 1.543(11) . ?
C01G C01Z 1.396(14) . ?
C01G C02E 1.570(12) . ?
C01H F030 1.276(17) . ?
C01H F01W 1.293(18) . ?
C01H C01N 1.547(18) . ?
F01I C01X 1.271(11) . ?
C01L C01Z 1.387(12) . ?
F01M C01S 1.347(15) . ?
C01N C02A 1.388(17) . ?
F01O C02E 1.323(14) . ?
F01P C039 1.29(2) . ?
C01Q C02P 1.515(11) . ?
C01Q C02D 1.518(13) . ?
C01Q C027 1.558(10) . ?
C01R C029 1.287(17) . ?
C01R C031 1.430(14) . ?
C01T C024 1.332(12) . ?
C01T C01X 1.543(9) . ?
N01V C02G 1.335(11) . ?
N01V C023 1.375(14) . ?
F01Y C20 1.41(3) . ?
F01Y F02R 1.77(2) . ?
F020 C039 1.52(4) . ?
F020 F02T 1.74(4) . ?
C023 C7 1.419(16) . ?
C023 C031 1.420(18) . ?
C025 C02I 1.389(12) . ?
F026 C02C 1.42(2) . ?
C028 F02M 1.297(19) . ?
C028 F02W 1.30(2) . ?
C028 F02Z 1.38(2) . ?
C028 C02K 1.51(2) . ?
C029 C03D 1.45(2) . ?
C02A C02H 1.41(2) . ?
C02C C02F 1.521(13) . ?
C02F C02I 1.375(12) . ?
C02G C02J 1.423(14) . ?
C02H C039 1.50(2) . ?
C02K C02U 1.41(3) . ?
C02L C02X 1.40(2) . ?
C02L C02S 1.51(2) . ?
C02N C02O 1.553(19) . ?
C02O C033 1.43(2) . ?
C02O C034 1.65(3) . ?
F02Q C02S 1.40(4) . ?
F02R C20 1.28(3) . ?
C02S F036 1.14(3) . ?
C02S F19 1.41(4) . ?
F02T C039 1.10(3) . ?
C02U C02Y 1.38(2) . ?
F02V C20 1.16(3) . ?
C02X C037 1.43(2) . ?
C02Y C1AA 1.50(2) . ?
C037 C20 1.49(3) . ?
C03D C7 1.42(2) . ?
C6AA C23 1.50(2) . ?
C6AA C22 1.555(19) . ?
C6AA C0AA 1.61(2) . ?
F1 C1AA 1.28(2) . ?
F5 C1AA 1.364(16) . ?
F8 C1AA 1.378(18) . ?
F17 C3 1.470(16) . ?
C2AA C28 1.51(4) . ?
C2AA C10 1.60(4) . ?
C28 C4 1.63(4) . ?
C3 F12 1.3381 . ?
C3 F11 1.3391 . ?
C3 C10 1.3393 . ?
C4 F15 1.26(2) . ?
C4 F14 1.28(2) . ?
C4 F13 1.29(3) . ?
C5 C6 1.44(2) . ?
C5 C3AA 1.52(4) . ?
C6 F0AA 1.3387 . ?
C6 F16 1.3387 . ?
C6 F18 1.3396 . ?
C8 F1A 1.3368 . ?
C8 F1C 1.3381 . ?
C8 F1B 1.3383 . ?
C8 C4AA 1.54(3) . ?
C3AA C4AA 1.51(4) . ?
C11 C21 1.404(14) . ?
C11 C2 1.58(3) . ?
C21 C5AA 1.44(4) . ?
C2 F2 1.3384 . ?
C2 F4 1.3386 . ?
C2 F3 1.3387 . ?
C1 F9 1.3380 . ?
C1 F6 1.3381 . ?
C1 F7 1.3396 . ?
C1 C5AA 1.93(3) . ?
